data_4027010
loop_
_publ_author_name
'Stefano Amatori'
'Gianluca Ambrosi'
'Mirco Fanelli'
'Mauro Formica'
'Vieri Fusi'
'Luca Giorgi'
'Eleonora Macedi'
'Mauro Micheloni'
'Paola Paoli'
'Roberto Pontellini'
'Patrizia Rossi'

_publ_contact_author_address
;Department of Basic Sciences and Fundamentals,
University of Urbino,
P.za Rinascimento 6, 
I-61029 Urbino, 
Italy
;
_publ_contact_author_email vieri.fusi@uniurb.it
_publ_contact_author_fax +390722350032
_publ_contact_author_name 'Vieri Fusi'
_publ_contact_author_phone +390722350032
_publ_section_title
;
 Synthesis, Basicity, Structural Characterization, and Biochemical
 Properties of Two [(3-Hydroxy-4-pyron-2-yl)methyl]amine Derivatives
 Showing Antineoplastic Features.
;
_journal_name_full 'Journal of Organic Chemistry'
_journal_page_first 2207
_journal_page_last 2218
_journal_paper_doi 10.1021/jo202270j
_journal_volume 77
_journal_year 2012
_chemical_formula_sum 'C8 H13 Cl N O8'
_chemical_formula_weight 286.64
_chemical_name_systematic
; 
 ? 
;
_space_group_IT_number 2
_symmetry_cell_setting triclinic
_symmetry_space_group_name_Hall '-P 1'
_symmetry_space_group_name_H-M 'P -1'
_atom_sites_solution_hydrogens difmap
_atom_sites_solution_primary direct
_atom_sites_solution_secondary difmap
_audit_creation_method SHELXL-97
_cell_angle_alpha 72.08(3)
_cell_angle_beta 67.16(3)
_cell_angle_gamma 76.62(2)
_cell_formula_units_Z 2
_cell_length_a 7.871(2)
_cell_length_b 8.087(3)
_cell_length_c 10.307(4)
_cell_measurement_temperature 120
_cell_measurement_theta_max 28.2796
_cell_measurement_theta_min 4.3516
_cell_volume 570.6(4)
_computing_cell_refinement
;
CrysAlis RED, Oxford Diffraction Ltd.,
Version 1.171.29.2 (release 20-01-2006 CrysAlis171 .NET)
(compiled Jan 20 2006,12:36:28)
;
_computing_data_collection
;
CrysAlis CCD, Oxford Diffraction Ltd.,
Version 1.171.29.2 (release 20-01-2006 CrysAlis171 .NET)
(compiled Jan 20 2006,12:36:28)
;
_computing_data_reduction
;
CrysAlis RED, Oxford Diffraction Ltd.,
Version 1.171.29.2 (release 20-01-2006 CrysAlis171 .NET)
(compiled Jan 20 2006,12:36:28)
;
_computing_molecular_graphics 'ORTEP-3 (Farruggia, 1997)'
_computing_publication_material 'PARST97 (Nardelli, 1995)'
_computing_structure_refinement 'SHELXL-97 (Sheldrick, 1997)'
_computing_structure_solution 'SIR2004 (Altomare, 1999)'
_diffrn_ambient_temperature 120
_diffrn_detector_area_resol_mean 16.4547
_diffrn_measured_fraction_theta_full 0.991
_diffrn_measured_fraction_theta_max 0.874
_diffrn_radiation_monochromator graphite
_diffrn_radiation_source 'Enhance (Mo) x-ray Source'
_diffrn_radiation_type MoK\a
_diffrn_radiation_wavelength 0.71069
_diffrn_reflns_av_R_equivalents 0.0288
_diffrn_reflns_av_sigmaI/netI 0.0452
_diffrn_reflns_limit_h_max 10
_diffrn_reflns_limit_h_min -8
_diffrn_reflns_limit_k_max 10
_diffrn_reflns_limit_k_min -9
_diffrn_reflns_limit_l_max 13
_diffrn_reflns_limit_l_min -13
_diffrn_reflns_number 5450
_diffrn_reflns_theta_full 25.00
_diffrn_reflns_theta_max 28.34
_diffrn_reflns_theta_min 4.36
_exptl_absorpt_coefficient_mu 0.371
_exptl_absorpt_correction_T_max 0.911
_exptl_absorpt_correction_T_min 0.831
_exptl_absorpt_correction_type multi-scan
_exptl_absorpt_process_details
;
CrysAlisPro, Oxford Diffraction Ltd.,
Version 1.171.33.41 (release 06-05-2009 CrysAlis171 .NET)
(compiled May  6 2009,17:20:42)
empirical absorption correction using spherical harmonics,
 implemented in SCALE3 ABSPACK scaling algorithm.
;
_exptl_crystal_density_diffrn 1.668
_exptl_crystal_F_000 298
_exptl_crystal_size_max 0.5
_exptl_crystal_size_mid 0.3
_exptl_crystal_size_min 0.2
_refine_diff_density_max 0.649
_refine_diff_density_min -0.576
_refine_diff_density_rms 0.095
_refine_ls_extinction_method none
_refine_ls_goodness_of_fit_ref 1.032
_refine_ls_hydrogen_treatment refall
_refine_ls_matrix_type full
_refine_ls_number_parameters 215
_refine_ls_number_reflns 2488
_refine_ls_number_restraints 0
_refine_ls_restrained_S_all 1.032
_refine_ls_R_factor_all 0.0868
_refine_ls_R_factor_gt 0.0627
_refine_ls_shift/su_max 0.000
_refine_ls_shift/su_mean 0.000
_refine_ls_structure_factor_coef Fsqd
_refine_ls_weighting_details 'calc w=1/[\s^2^(Fo^2^)+(0.1242P)^2^+0.0000P] where P=(Fo^2^+2Fc^2^)/3'
_refine_ls_weighting_scheme calc
_refine_ls_wR_factor_gt 0.1673
_refine_ls_wR_factor_ref 0.1893
_reflns_number_gt 1684
_reflns_number_total 2488
_reflns_threshold_expression >2sigma(I)
_cod_data_source_file jo202270j_si_001_2.cif
_cod_data_source_block 6
_cod_original_cell_volume 570.6(3)
_cod_database_code 4027010

loop_
_symmetry_equiv_pos_as_xyz
'x, y, z'
'-x, -y, -z'

loop_
_atom_site_label
_atom_site_type_symbol
_atom_site_fract_x
_atom_site_fract_y
_atom_site_fract_z
_atom_site_U_iso_or_equiv
_atom_site_adp_type
_atom_site_occupancy
_atom_site_symmetry_multiplicity
_atom_site_calc_flag
Cl1 Cl 1.12846(11) 0.66848(10) 0.61263(8) 0.0308(3) Uani 1 1 d
O1 O 0.8426(3) 0.4067(3) 0.9369(2) 0.0290(5) Uani 1 1 d
O2 O 0.7310(3) 0.6978(3) 1.0454(2) 0.0301(5) Uani 1 1 d
O3 O 0.4404(3) 0.2823(3) 1.2462(2) 0.0291(5) Uani 1 1 d
O4 O 1.0234(3) 0.6976(3) 0.7561(2) 0.0364(6) Uani 1 1 d
O5 O 1.0175(4) 0.7440(4) 0.5220(3) 0.0537(8) Uani 1 1 d
O6 O 1.1742(4) 0.4844(3) 0.6255(3) 0.0536(8) Uani 1 1 d
O7 O 1.2948(3) 0.7507(3) 0.5528(2) 0.0398(6) Uani 1 1 d
O1W O 1.2312(3) 0.9716(3) 0.2484(3) 0.0329(6) Uani 1 1 d
N1 N 0.7562(3) -0.0304(3) 1.1371(3) 0.0267(6) Uani 1 1 d
C1 C 0.3881(4) 0.4248(4) 1.3000(3) 0.0291(7) Uani 1 1 d
C2 C 0.4795(4) 0.5645(4) 1.2416(3) 0.0281(7) Uani 1 1 d
C3 C 0.6390(4) 0.5711(4) 1.1126(3) 0.0244(6) Uani 1 1 d
C4 C 0.6942(4) 0.4145(4) 1.0573(3) 0.0234(6) Uani 1 1 d
C5 C 0.5955(4) 0.2777(4) 1.1240(3) 0.0247(7) Uani 1 1 d
C6 C 0.6306(4) 0.1165(4) 1.0732(3) 0.0259(7) Uani 1 1 d
C7 C 0.9542(4) 0.0005(4) 1.0801(3) 0.0269(7) Uani 1 1 d
C15 C 0.6841(6) -0.0713(5) 1.2982(4) 0.0329(8) Uani 1 1 d
HO1 H 0.888(7) 0.490(7) 0.905(5) 0.073(17) Uiso 1 1 d
HW1 H 1.178(5) 0.928(5) 0.332(4) 0.036(10) Uiso 1 1 d
HW2 H 1.190(9) 1.100(8) 0.244(7) 0.11(2) Uiso 1 1 d
HN1 H 0.753(6) -0.133(6) 1.105(5) 0.062(13) Uiso 1 1 d
H1 H 0.278(5) 0.414(4) 1.377(4) 0.025(8) Uiso 1 1 d
H2 H 0.440(4) 0.660(4) 1.286(4) 0.030(9) Uiso 1 1 d
H6A H 0.520(4) 0.075(4) 1.099(3) 0.011(7) Uiso 1 1 d
H6B H 0.687(4) 0.145(4) 0.961(3) 0.017(7) Uiso 1 1 d
H7A H 1.015(5) -0.096(6) 1.136(4) 0.051(12) Uiso 1 1 d
H7B H 0.964(4) 0.106(4) 1.094(3) 0.015(7) Uiso 1 1 d
H15A H 0.698(4) 0.018(5) 1.334(3) 0.026(8) Uiso 1 1 d
H15B H 0.556(5) -0.095(4) 1.335(4) 0.030(9) Uiso 1 1 d
H15C H 0.758(6) -0.163(6) 1.327(4) 0.051(12) Uiso 1 1 d

loop_
_atom_site_aniso_label
_atom_site_aniso_U_11
_atom_site_aniso_U_22
_atom_site_aniso_U_33
_atom_site_aniso_U_23
_atom_site_aniso_U_13
_atom_site_aniso_U_12
Cl1 0.0370(5) 0.0257(5) 0.0276(4) -0.0086(3) -0.0043(3) -0.0094(3)
O1 0.0321(12) 0.0247(12) 0.0263(11) -0.0110(9) 0.0003(9) -0.0081(10)
O2 0.0369(13) 0.0215(12) 0.0316(11) -0.0100(9) -0.0057(10) -0.0091(10)
O3 0.0284(11) 0.0233(12) 0.0329(11) -0.0117(9) -0.0023(9) -0.0061(9)
O4 0.0460(14) 0.0279(13) 0.0256(11) -0.0108(9) 0.0043(10) -0.0102(10)
O5 0.0576(18) 0.064(2) 0.0441(15) 0.0064(13) -0.0272(14) -0.0257(14)
O6 0.077(2) 0.0238(14) 0.0474(15) -0.0178(11) 0.0006(14) -0.0104(13)
O7 0.0359(14) 0.0420(15) 0.0374(13) -0.0101(11) -0.0022(11) -0.0149(11)
O1W 0.0353(13) 0.0309(14) 0.0279(13) -0.0096(10) -0.0044(10) -0.0040(11)
N1 0.0277(14) 0.0199(14) 0.0302(13) -0.0073(10) -0.0042(11) -0.0073(11)
C1 0.0279(17) 0.0276(17) 0.0295(16) -0.0140(13) -0.0021(14) -0.0038(13)
C2 0.0319(17) 0.0212(16) 0.0317(16) -0.0126(12) -0.0071(13) -0.0025(13)
C3 0.0277(16) 0.0205(15) 0.0247(14) -0.0056(11) -0.0081(12) -0.0039(12)
C4 0.0231(15) 0.0206(15) 0.0255(14) -0.0068(11) -0.0065(12) -0.0028(12)
C5 0.0258(15) 0.0233(16) 0.0244(14) -0.0106(11) -0.0054(12) -0.0014(12)
C6 0.0238(16) 0.0219(16) 0.0328(17) -0.0094(12) -0.0058(13) -0.0076(13)
C7 0.0280(16) 0.0218(17) 0.0320(17) -0.0103(13) -0.0071(13) -0.0055(13)
C15 0.041(2) 0.0232(18) 0.0300(17) -0.0087(13) -0.0032(15) -0.0084(16)

loop_
_atom_type_symbol
_atom_type_description
_atom_type_scat_dispersion_real
_atom_type_scat_dispersion_imag
_atom_type_scat_source
C C 0.0033 0.0016 'International Tables Vol C Tables 4.2.6.8 and 6.1.1.4'
H H 0.0000 0.0000 'International Tables Vol C Tables 4.2.6.8 and 6.1.1.4'
N N 0.0061 0.0033 'International Tables Vol C Tables 4.2.6.8 and 6.1.1.4'
O O 0.0106 0.0060 'International Tables Vol C Tables 4.2.6.8 and 6.1.1.4'
Cl Cl 0.1484 0.1585 'International Tables Vol C Tables 4.2.6.8 and 6.1.1.4'

loop_
_geom_angle_atom_site_label_1
_geom_angle_atom_site_label_2
_geom_angle_atom_site_label_3
_geom_angle
_geom_angle_site_symmetry_3
O6 Cl1 O5 110.68(18) .
O6 Cl1 O7 110.15(17) .
O5 Cl1 O7 109.46(16) .
O6 Cl1 O4 108.36(15) .
O5 Cl1 O4 108.87(17) .
O7 Cl1 O4 109.29(15) .
C1 O3 C5 119.3(2) .
C15 N1 C7 110.5(3) .
C15 N1 C6 111.4(3) .
C7 N1 C6 114.1(2) .
C2 C1 O3 123.5(3) .
C1 C2 C3 120.5(3) .
O2 C3 C2 126.0(3) .
O2 C3 C4 119.0(3) .
C2 C3 C4 115.0(3) .
O1 C4 C5 119.3(3) .
O1 C4 C3 119.9(3) .
C5 C4 C3 120.8(3) .
C4 C5 O3 120.9(3) .
C4 C5 C6 125.8(3) .
O3 C5 C6 113.2(3) .
C5 C6 N1 113.6(2) .
N1 C7 C7 111.8(3) 2_757

loop_
_geom_bond_atom_site_label_1
_geom_bond_atom_site_label_2
_geom_bond_distance
_geom_bond_site_symmetry_2
Cl1 O6 1.425(3) .
Cl1 O5 1.430(3) .
Cl1 O7 1.435(2) .
Cl1 O4 1.449(2) .
O1 C4 1.341(4) .
O2 C3 1.253(4) .
O3 C1 1.342(4) .
O3 C5 1.376(4) .
N1 C15 1.485(4) .
N1 C7 1.488(4) .
N1 C6 1.518(4) .
C1 C2 1.333(4) .
C2 C3 1.427(4) .
C3 C4 1.455(4) .
C4 C5 1.347(4) .
C5 C6 1.480(4) .
C7 C7 1.525(6) 2_757
